data_1536775
loop_
_publ_author_name
'Knettel, D.'
'Reil, M.'
'Korber, N.'

_publ_section_title
;
 Darstellung und Strukturaufklaerung von
 Tricaesiumundecaphosphid-Ammoniakat(1/3) Cs3 P11 * (NH3)3
;
_journal_name_full 'Zeitschrift fuer Anorganische und Allgemeine Chemie'
_journal_page_first 2095
_journal_page_last 2099
_journal_volume 627
_journal_year 2001
_chemical_formula_sum 'Cs3 H9 N3 P11'
_chemical_name_systematic '(Cs3 P11) (N H3)3'
_space_group_IT_number 14
_symmetry_space_group_name_Hall '-P 2yn'
_symmetry_space_group_name_H-M 'P 1 21/n 1'
_cell_angle_alpha 90
_cell_angle_beta 91.981
_cell_angle_gamma 90
_cell_formula_units_Z 4
_cell_length_a 14.5675
_cell_length_b 15.1881
_cell_length_c 9.43
_cell_volume 2085.166
_citation_journal_id_ASTM ZAACAB
_cod_data_source_file Knettel_ZAACAB_2001_320.cif
_cod_data_source_block H9Cs3N3P11
_cod_original_sg_symbol_Hall '-P 2ybc (x-z,y,z)'
_cod_original_formula_sum 'H9 Cs3 N3 P11'
_cod_database_code 1536775

loop_
_symmetry_equiv_pos_as_xyz
x,y,z
-x+1/2,y+1/2,-z+1/2
-x,-y,-z
x-1/2,-y-1/2,z-1/2

loop_
_atom_site_label
_atom_site_type_symbol
_atom_site_fract_x
_atom_site_fract_y
_atom_site_fract_z
_atom_site_occupancy
_atom_site_U_iso_or_equiv
P11 P 0.78177 0.50746 0.29512 1 0.0
H3 H+1 0.15 0.733 0.131 1 0.0
P1 P 0.58782 0.59466 0.13129 1 0.0
N2 N-3 0.137 0.6746 0.2643 1 0.0
H8 H+1 -0.038 0.618 -0.471 1 0.0
Cs1 Cs 0.35544 0.71978 0.15821 1 0.0
N3 N-3 -0.0179 0.6009 -0.3896 1 0.0
H7 H+1 -0.001 0.547 -0.384 1 0.0
P5 P 0.71456 0.61587 0.41648 1 0.0
H1 H+1 0.131 0.596 0.371 1 0.0
P9 P 0.67382 0.47478 0.12712 1 0.0
Cs2 Cs 0.05229 0.89423 0.23526 1 0.0
P8 P 0.68948 0.69924 0.07838 1 0.0
H6 H+1 0.379 0.589 0.46 1 0.0
P7 P 0.802 0.62028 -0.01933 1 0.0
P2 P 0.75197 0.733 0.29219 1 0.0
H9 H+1 -0.063 0.572 -0.358 1 0.0
H5 H+1 0.293 0.609 0.503 1 0.0
P6 P 0.89756 0.71156 0.27427 1 0.0
P4 P 0.88439 0.58412 0.17321 1 0.0
Cs3 Cs 0.06019 0.647 -0.07106 1 0.0
H4 H+1 0.357 0.663 0.519 1 0.0
H2 H+1 0.033 0.652 0.26 1 0.0
P10 P 0.56976 0.60797 0.35643 1 0.0
N1 N-3 0.337 0.6269 0.4568 1 0.0
P3 P 0.74038 0.49452 -0.07222 1 0.0
